data_1541022
loop_
_publ_author_name
'Takahashi, I.'

_publ_section_title
;
 Structure of the Incommensurate Phase in Thiourea
;
_journal_issue 6
_journal_name_full 'Nippon Kessho Gakkaishi'
_journal_page_first 283
_journal_page_last 288
_journal_paper_doi 10.5940/jcrsj.31.6_283
_journal_volume 31
_journal_year 1990
_chemical_formula_sum 'C H4 N2 S'
_chemical_name_systematic '(N H2)2 C S'
_space_group_IT_number 26
_symmetry_space_group_name_Hall 'P -2 -2b'
_symmetry_space_group_name_H-M 'P b 21 m'
_cell_angle_alpha 90
_cell_angle_beta 90
_cell_angle_gamma 90
_cell_formula_units_Z 2
_cell_length_a 5.466
_cell_length_b 7.547
_cell_length_c 8.541
_cell_volume 352.332
_citation_journal_id_ASTM NKEGAF
_cod_data_source_file Takahashi_NKEGAF_1990_1355.cif
_cod_data_source_block C1H4N2S1
_cod_original_cell_volume 352.3325
_cod_original_sg_symbol_Hall 'P 2c -2 (y,z,x)'
_cod_original_formula_sum 'C1 H4 N2 S1'
_cod_database_code 1541022

loop_
_symmetry_equiv_pos_as_xyz
x,y,z
-x,y+1/2,-z
x,y,-z
-x,y+1/2,z

loop_
_atom_site_label
_atom_site_type_symbol
_atom_site_fract_x
_atom_site_fract_y
_atom_site_fract_z
_atom_site_occupancy
_atom_site_U_iso_or_equiv
S1 S-2 0.1149 -0.0065 0.25 0.5 0.0
N1 N-3 -0.2814 0.1289 0.385 1 0.0
C1 C+4 -0.1658 0.0873 0.25 0.5 0.0
